data_7103181
loop_
_publ_author_name
'Taylor, Russell A'
'Law, David J'
'Sunley, Glenn J'
'White, Andrew J P'
'Britovsek, George J P'

_publ_section_title
;
 Hydrogen bonding directs the H2O2 oxidation of platinum(II) to a
 cis-dihydroxo platinum(IV) complex.
;
_journal_issue 24
_journal_name_full 'Chemical communications (Cambridge, England)'
_journal_page_first 2800
_journal_page_last 2802
_journal_paper_doi 10.1039/b803370f
_journal_year 2008
_chemical_formula_sum 'C42 H60 N12 O5 Pt3'
_chemical_formula_weight 1398.29
_chemical_name_systematic
;
?
;
_space_group_IT_number 61
_symmetry_cell_setting orthorhombic
_symmetry_space_group_name_Hall '-P 2ac 2ab'
_symmetry_space_group_name_H-M 'P b c a'
_atom_sites_solution_hydrogens geom
_atom_sites_solution_primary direct
_atom_sites_solution_secondary difmap
_audit_creation_method SHELXL-97
_cell_angle_alpha 90.00
_cell_angle_beta 90.00
_cell_angle_gamma 90.00
_cell_formula_units_Z 8
_cell_length_a 8.9391(5)
_cell_length_b 23.5173(17)
_cell_length_c 44.243(5)
_cell_measurement_reflns_used 47450
_cell_measurement_temperature 173(2)
_cell_measurement_theta_max 31.8510
_cell_measurement_theta_min 3.7125
_cell_volume 9300.9(13)
_computing_cell_refinement 'CrysAlis RED, Oxford Diffraction Ltd'
_computing_data_collection 'CrysAlis CCD, Oxford Diffraction Ltd'
_computing_data_reduction 'CrysAlis RED, Oxford Diffraction Ltd'
_computing_molecular_graphics 'Bruker SHELXTL'
_computing_publication_material 'Bruker SHELXTL'
_computing_structure_refinement 'SHELXL-97 (Sheldrick, 1997)'
_computing_structure_solution 'SHELXS-97 (Sheldrick, 1990)'
_diffrn_ambient_temperature 173(2)
_diffrn_detector_area_resol_mean 15.9863
_diffrn_measured_fraction_theta_full 0.949
_diffrn_measured_fraction_theta_max 0.949
_diffrn_measurement_device_type 'OD Xcalibur 3'
_diffrn_measurement_method 'omega scans'
_diffrn_radiation_monochromator graphite
_diffrn_radiation_source 'Enhance (Mo) X-ray Source'
_diffrn_radiation_type MoK\a
_diffrn_radiation_wavelength 0.71073
_diffrn_reflns_av_R_equivalents 0.1427
_diffrn_reflns_av_sigmaI/netI 0.0949
_diffrn_reflns_limit_h_max 13
_diffrn_reflns_limit_h_min -13
_diffrn_reflns_limit_k_max 33
_diffrn_reflns_limit_k_min -33
_diffrn_reflns_limit_l_max 64
_diffrn_reflns_limit_l_min -64
_diffrn_reflns_number 128189
_diffrn_reflns_theta_full 31.93
_diffrn_reflns_theta_max 31.93
_diffrn_reflns_theta_min 3.72
_exptl_absorpt_coefficient_mu 9.059
_exptl_absorpt_correction_T_max 0.875
_exptl_absorpt_correction_T_min 0.281
_exptl_absorpt_correction_type analytical
_exptl_absorpt_process_details
;
CrysAlis RED, Oxford Diffraction Ltd.,
Version 1.171.29.8 (release 17-03-2006 CrysAlis171 .NET)
(compiled Mar 17 2006,10:57:34)
Analytical numeric absorption correction using a multifaceted crystal
model based on expressions derived by R.C. Clark & J.S. Reid.
(Clark, R. C. & Reid, J. S. (1995). Acta Cryst. A51, 887-897)
;
_exptl_crystal_colour Yellow
_exptl_crystal_density_diffrn 1.997
_exptl_crystal_density_method 'not measured'
_exptl_crystal_description needles
_exptl_crystal_F_000 5360
_exptl_crystal_size_max 0.34
_exptl_crystal_size_mid 0.04
_exptl_crystal_size_min 0.01
_refine_diff_density_max 4.786
_refine_diff_density_min -8.916
_refine_diff_density_rms 0.467
_refine_ls_extinction_method none
_refine_ls_goodness_of_fit_ref 1.803
_refine_ls_hydrogen_treatment constr
_refine_ls_matrix_type full
_refine_ls_number_parameters 588
_refine_ls_number_reflns 15245
_refine_ls_number_restraints 170
_refine_ls_restrained_S_all 1.793
_refine_ls_R_factor_all 0.1821
_refine_ls_R_factor_gt 0.1529
_refine_ls_shift/su_max 0.001
_refine_ls_shift/su_mean 0.000
_refine_ls_structure_factor_coef Fsqd
_refine_ls_weighting_details 'calc w=1/[\s^2^(Fo^2^)+(0.1000P)^2^+0.0000P] where P=(Fo^2^+2Fc^2^)/3'
_refine_ls_weighting_scheme calc
_refine_ls_wR_factor_gt 0.2889
_refine_ls_wR_factor_ref 0.2956
_reflns_number_gt 11772
_reflns_number_total 15245
_reflns_threshold_expression >2sigma(I)
_cod_data_source_file b803370f.txt
_cod_data_source_block Compound_2
_cod_depositor_comments
;
The following automatic conversions were performed:
'_symmetry_cell_setting' value 'Orthorhombic' changed to 'orthorhombic'
according to '/home/saulius/struct/CIF-dictionaries/cif_core.dic'
dictionary named 'cif_core.dic' version 2.4.1 from 2010-06-29.

Automatic conversion script
Id: cif_fix_enum 1527 2010-12-29 10:47:43Z saulius 
;
_cod_original_sg_symbol_H-M Pbca
_cod_database_code 7103181

loop_
_symmetry_equiv_pos_as_xyz
'x, y, z'
'-x+1/2, -y, z+1/2'
'-x, y+1/2, -z+1/2'
'x+1/2, -y+1/2, -z'
'-x, -y, -z'
'x-1/2, y, -z-1/2'
'x, -y-1/2, z-1/2'
'-x-1/2, y-1/2, z'

loop_
_atom_site_label
_atom_site_type_symbol
_atom_site_fract_x
_atom_site_fract_y
_atom_site_fract_z
_atom_site_U_iso_or_equiv
_atom_site_adp_type
_atom_site_occupancy
_atom_site_symmetry_multiplicity
_atom_site_calc_flag
_atom_site_refinement_flags
_atom_site_disorder_assembly
_atom_site_disorder_group
Pt1 Pt 0.16292(7) 0.23776(3) 0.396793(16) 0.01809(16) Uani 1 1 d . . .
Pt2 Pt 0.14341(7) 0.01440(3) 0.421257(15) 0.01627(16) Uani 1 1 d . . .
Pt3 Pt 0.22524(7) 0.08055(3) 0.307736(14) 0.01332(15) Uani 1 1 d . . .
O1 O 0.0019(17) 0.2934(6) 0.3849(4) 0.036(4) Uani 1 1 d . . .
O2 O -0.0210(14) 0.0360(6) 0.4500(3) 0.023(3) Uani 1 1 d . . .
O3 O 0.4009(14) 0.0397(5) 0.2889(3) 0.020(3) Uani 1 1 d . . .
N1 N 0.3433(19) 0.2818(7) 0.3745(4) 0.026(4) Uani 1 1 d . . .
C2 C 0.334(3) 0.3327(9) 0.3583(5) 0.034(5) Uani 1 1 d . . .
C3 C 0.469(3) 0.3597(10) 0.3501(5) 0.047(7) Uani 1 1 d . . .
H3A H 0.4641 0.3928 0.3378 0.056 Uiso 1 1 calc R . .
C4 C 0.603(3) 0.3405(9) 0.3590(5) 0.036(5) Uani 1 1 d . . .
H4A H 0.6915 0.3602 0.3532 0.043 Uiso 1 1 calc R . .
C5 C 0.613(2) 0.2920(9) 0.3766(5) 0.032(5) Uani 1 1 d . . .
H5A H 0.7066 0.2789 0.3837 0.039 Uiso 1 1 calc R . .
C6 C 0.4813(19) 0.2626(8) 0.3837(4) 0.023(4) Uani 1 1 d . . .
C7 C 0.480(2) 0.2085(7) 0.4000(4) 0.018(3) Uani 1 1 d . . .
C8 C 0.606(2) 0.1794(9) 0.4063(5) 0.028(4) Uani 1 1 d . . .
H8A H 0.7005 0.1951 0.4010 0.033 Uiso 1 1 calc R . .
C9 C 0.600(2) 0.1265(10) 0.4206(5) 0.038(5) Uani 1 1 d . . .
H9A H 0.6902 0.1076 0.4261 0.046 Uiso 1 1 calc R . .
C10 C 0.467(2) 0.1025(9) 0.4265(4) 0.026(4) Uani 1 1 d . . .
H10A H 0.4622 0.0670 0.4367 0.032 Uiso 1 1 calc R . .
C11 C 0.3312(18) 0.1312(9) 0.4172(4) 0.021(4) Uani 1 1 d . . .
N12 N 0.3393(16) 0.1850(6) 0.4063(3) 0.017(3) Uani 1 1 d . . .
N13 N 0.197(2) 0.3515(7) 0.3508(5) 0.039(5) Uani 1 1 d . . .
N14 N 0.2037(18) 0.1032(7) 0.4182(4) 0.023(3) Uani 1 1 d . . .
C15 C -0.005(2) 0.2024(9) 0.4219(5) 0.032(5) Uani 1 1 d . . .
H15A H -0.0722 0.2324 0.4290 0.048 Uiso 1 1 calc R . .
H15B H 0.0386 0.1826 0.4394 0.048 Uiso 1 1 calc R . .
H15C H -0.0605 0.1753 0.4095 0.048 Uiso 1 1 calc R . .
C16 C 0.203(3) 0.2881(11) 0.4337(5) 0.040(6) Uani 1 1 d . . .
H16A H 0.1106 0.3072 0.4398 0.060 Uiso 1 1 calc R . .
H16B H 0.2790 0.3167 0.4286 0.060 Uiso 1 1 calc R . .
H16C H 0.2398 0.2646 0.4505 0.060 Uiso 1 1 calc R . .
N21 N 0.3018(16) -0.0141(7) 0.4553(3) 0.020(3) Uani 1 1 d . . .
C22 C 0.280(2) -0.0158(8) 0.4854(4) 0.023(4) Uani 1 1 d . . .
C23 C 0.364(2) -0.0546(10) 0.5037(5) 0.030(5) Uani 1 1 d . . .
H23A H 0.3421 -0.0591 0.5245 0.036 Uiso 1 1 calc R . .
C24 C 0.477(3) -0.0850(10) 0.4904(5) 0.042(6) Uani 1 1 d . . .
H24A H 0.5395 -0.1081 0.5026 0.051 Uiso 1 1 calc R . .
C25 C 0.502(3) -0.0830(9) 0.4593(5) 0.042(6) Uani 1 1 d . . .
H25A H 0.5746 -0.1063 0.4497 0.050 Uiso 1 1 calc R . .
C26 C 0.412(2) -0.0441(8) 0.4430(4) 0.024(4) Uani 1 1 d . . .
C27 C 0.4306(18) -0.0376(7) 0.4101(4) 0.016(3) Uani 1 1 d U . .
C28 C 0.563(2) -0.0542(9) 0.3958(5) 0.027(4) Uani 1 1 d . . .
H28A H 0.6368 -0.0752 0.4065 0.033 Uiso 1 1 calc R . .
C29 C 0.586(2) -0.0394(9) 0.3655(5) 0.033(5) Uani 1 1 d . . .
H29A H 0.6732 -0.0518 0.3551 0.040 Uiso 1 1 calc R . .
C30 C 0.484(2) -0.0076(10) 0.3513(5) 0.030(4) Uani 1 1 d . . .
H30A H 0.5006 0.0016 0.3307 0.036 Uiso 1 1 calc R . .
C31 C 0.352(2) 0.0133(9) 0.3655(4) 0.024(4) Uani 1 1 d . . .
N32 N 0.3242(16) -0.0062(6) 0.3952(3) 0.017(3) Uani 1 1 d . . .
N33 N 0.175(2) 0.0174(8) 0.4974(4) 0.033(4) Uani 1 1 d . . .
N34 N 0.2587(16) 0.0487(6) 0.3525(3) 0.014(3) Uani 1 1 d . . .
C35 C -0.019(2) 0.0259(9) 0.3895(4) 0.027(4) Uani 1 1 d . . .
H35A H -0.1150 0.0128 0.3976 0.040 Uiso 1 1 calc R . .
H35B H 0.0063 0.0040 0.3714 0.040 Uiso 1 1 calc R . .
H35C H -0.0258 0.0663 0.3844 0.040 Uiso 1 1 calc R . .
C36 C 0.073(3) -0.0679(8) 0.4230(5) 0.033(5) Uani 1 1 d . . .
H36A H 0.0754 -0.0813 0.4439 0.050 Uiso 1 1 calc R . .
H36B H 0.1385 -0.0916 0.4105 0.050 Uiso 1 1 calc R . .
H36C H -0.0299 -0.0703 0.4153 0.050 Uiso 1 1 calc R . .
N41 N 0.0633(16) 0.0138(7) 0.2990(3) 0.018(3) Uani 1 1 d . . .
C42 C 0.088(2) -0.0393(8) 0.2903(4) 0.022(4) Uani 1 1 d . . .
C43 C -0.028(2) -0.0729(8) 0.2814(5) 0.030(4) Uani 1 1 d . . .
H43A H -0.0085 -0.1102 0.2742 0.036 Uiso 1 1 calc R . .
C44 C -0.172(2) -0.0540(9) 0.2826(5) 0.031(5) Uani 1 1 d . . .
H44A H -0.2527 -0.0779 0.2764 0.037 Uiso 1 1 calc R . .
C45 C -0.199(2) -0.0001(7) 0.2928(4) 0.020(4) Uani 1 1 d . . .
H45A H -0.2983 0.0140 0.2942 0.024 Uiso 1 1 calc R . .
C46 C -0.078(2) 0.0342(7) 0.3013(4) 0.017(3) Uani 1 1 d U . .
C47 C -0.0982(19) 0.0920(7) 0.3137(4) 0.016(3) Uani 1 1 d . . .
C48 C -0.235(2) 0.1175(8) 0.3178(4) 0.023(4) Uani 1 1 d . . .
H48A H -0.3237 0.0996 0.3109 0.027 Uiso 1 1 calc R . .
C49 C -0.240(2) 0.1690(9) 0.3320(5) 0.029(4) Uani 1 1 d . . .
H49A H -0.3328 0.1889 0.3333 0.035 Uiso 1 1 calc R . .
C50 C -0.118(2) 0.1914(9) 0.3439(4) 0.025(4) Uani 1 1 d . . .
H50A H -0.1251 0.2274 0.3535 0.030 Uiso 1 1 calc R . .
C51 C 0.0218(17) 0.1638(7) 0.3429(4) 0.013(3) Uani 1 1 d . . .
N52 N 0.0339(15) 0.1172(6) 0.3243(3) 0.015(3) Uani 1 1 d . . .
N53 N 0.2350(19) -0.0577(7) 0.2909(3) 0.024(3) Uani 1 1 d . . .
N54 N 0.1360(15) 0.1828(6) 0.3582(3) 0.016(3) Uani 1 1 d . . .
C55 C 0.370(2) 0.1475(9) 0.3125(5) 0.027(4) Uani 1 1 d . . .
H55A H 0.4408 0.1477 0.2956 0.040 Uiso 1 1 calc R . .
H55B H 0.4248 0.1436 0.3316 0.040 Uiso 1 1 calc R . .
H55C H 0.3134 0.1832 0.3127 0.040 Uiso 1 1 calc R . .
C56 C 0.179(2) 0.1133(8) 0.2658(4) 0.024(4) Uani 1 1 d . . .
H56A H 0.2391 0.1476 0.2625 0.036 Uiso 1 1 calc R . .
H56B H 0.0725 0.1230 0.2645 0.036 Uiso 1 1 calc R . .
H56C H 0.2031 0.0850 0.2503 0.036 Uiso 1 1 calc R . .
O60 O 0.261(2) -0.1722(7) 0.2577(5) 0.052(5) Uani 1 1 d . . .
C60 C 0.355(2) -0.2099(8) 0.2570(5) 0.029(4) Uani 1 1 d U . .
C61 C 0.397(4) -0.2366(12) 0.2272(8) 0.072(11) Uani 1 1 d . . .
H61A H 0.3748 -0.2774 0.2278 0.109 Uiso 1 1 calc R . .
H61B H 0.5037 -0.2309 0.2234 0.109 Uiso 1 1 calc R . .
H61C H 0.3387 -0.2188 0.2109 0.109 Uiso 1 1 calc R . .
C62 C 0.439(3) -0.2243(14) 0.2842(6) 0.060(8) Uani 1 1 d . . .
H62A H 0.4600 -0.1896 0.2957 0.091 Uiso 1 1 calc R . .
H62B H 0.5334 -0.2426 0.2785 0.091 Uiso 1 1 calc R . .
H62C H 0.3798 -0.2504 0.2967 0.091 Uiso 1 1 calc R . .
O70 O 0.270(5) 0.1879(17) 0.5463(11) 0.086(9) Uani 0.58(4) 1 d PDU A 1
C70 C 0.182(7) 0.2055(18) 0.5280(19) 0.082(10) Uani 0.58(4) 1 d PDU A 1
C71 C 0.087(9) 0.168(3) 0.510(2) 0.080(10) Uani 0.58(4) 1 d PDU A 1
H71A H 0.1473 0.1480 0.4953 0.119 Uiso 0.58(4) 1 calc PR A 1
H71B H 0.0104 0.1910 0.5000 0.119 Uiso 0.58(4) 1 calc PR A 1
H71C H 0.0380 0.1407 0.5237 0.119 Uiso 0.58(4) 1 calc PR A 1
C72 C 0.157(8) 0.266(2) 0.5232(17) 0.085(10) Uani 0.58(4) 1 d PDU A 1
H72A H 0.1738 0.2865 0.5421 0.127 Uiso 0.58(4) 1 calc PR A 1
H72B H 0.0535 0.2720 0.5165 0.127 Uiso 0.58(4) 1 calc PR A 1
H72C H 0.2259 0.2799 0.5077 0.127 Uiso 0.58(4) 1 calc PR A 1
O70' O 0.309(7) 0.211(2) 0.5185(15) 0.091(11) Uiso 0.42(4) 1 d PDU A 2
C70' C 0.174(8) 0.215(2) 0.520(2) 0.081(11) Uiso 0.42(4) 1 d PDU A 2
C71' C 0.078(10) 0.166(3) 0.515(3) 0.083(12) Uiso 0.42(4) 1 d PDU A 2
H71D H 0.0180 0.1705 0.4970 0.124 Uiso 0.42(4) 1 calc PR A 2
H71E H 0.0115 0.1617 0.5329 0.124 Uiso 0.42(4) 1 calc PR A 2
H71F H 0.1397 0.1313 0.5135 0.124 Uiso 0.42(4) 1 calc PR A 2
C72' C 0.097(9) 0.269(3) 0.516(3) 0.082(12) Uiso 0.42(4) 1 d PDU A 2
H72D H 0.1703 0.2990 0.5114 0.123 Uiso 0.42(4) 1 calc PR A 2
H72E H 0.0454 0.2785 0.5350 0.123 Uiso 0.42(4) 1 calc PR A 2
H72F H 0.0244 0.2664 0.4996 0.123 Uiso 0.42(4) 1 calc PR A 2

loop_
_atom_site_aniso_label
_atom_site_aniso_U_11
_atom_site_aniso_U_22
_atom_site_aniso_U_33
_atom_site_aniso_U_23
_atom_site_aniso_U_13
_atom_site_aniso_U_12
Pt1 0.0177(3) 0.0138(3) 0.0228(3) -0.0046(3) -0.0027(2) 0.0025(2)
Pt2 0.0174(3) 0.0147(3) 0.0166(3) 0.0037(2) -0.0005(2) -0.0028(2)
Pt3 0.0123(3) 0.0137(3) 0.0140(3) 0.0010(2) 0.0012(2) 0.0012(2)
O1 0.033(8) 0.032(8) 0.044(9) -0.005(7) -0.011(7) 0.022(7)
O2 0.020(6) 0.032(7) 0.018(6) -0.001(5) 0.003(5) -0.001(6)
O3 0.025(7) 0.013(6) 0.022(6) -0.001(5) 0.009(5) 0.004(5)
N1 0.033(10) 0.014(7) 0.030(9) -0.001(6) -0.001(7) -0.001(7)
C2 0.047(14) 0.022(10) 0.034(11) -0.005(9) 0.002(10) -0.012(9)
C3 0.08(2) 0.033(13) 0.029(12) 0.009(9) -0.016(12) -0.005(13)
C4 0.040(13) 0.025(11) 0.042(13) 0.000(9) 0.011(11) -0.005(10)
C5 0.020(9) 0.034(12) 0.042(12) -0.002(9) 0.009(9) -0.013(9)
C6 0.014(8) 0.025(9) 0.029(10) -0.005(8) -0.010(7) -0.004(7)
C7 0.020(8) 0.005(7) 0.029(9) 0.003(6) -0.006(7) 0.004(6)
C8 0.009(8) 0.043(12) 0.031(10) 0.018(9) 0.003(7) 0.003(8)
C9 0.022(10) 0.049(14) 0.044(13) 0.010(11) -0.019(10) -0.004(10)
C10 0.018(9) 0.038(11) 0.023(9) 0.007(8) 0.000(7) 0.014(8)
C11 0.010(8) 0.036(11) 0.016(8) 0.013(7) 0.002(6) 0.002(7)
N12 0.018(7) 0.020(7) 0.015(7) -0.002(5) 0.003(6) 0.002(6)
N13 0.058(13) 0.013(8) 0.045(12) 0.010(7) -0.016(10) -0.006(8)
N14 0.024(8) 0.022(8) 0.023(8) 0.011(6) 0.004(6) -0.012(7)
C15 0.016(9) 0.037(12) 0.042(12) -0.014(10) 0.013(9) -0.012(8)
C16 0.036(12) 0.064(16) 0.020(10) -0.024(10) -0.003(9) 0.003(12)
N21 0.011(6) 0.033(9) 0.017(7) 0.004(6) -0.005(5) -0.001(6)
C22 0.021(9) 0.029(10) 0.018(8) 0.001(7) 0.002(7) -0.003(8)
C23 0.033(11) 0.038(12) 0.020(9) 0.014(8) -0.004(8) -0.005(9)
C24 0.058(15) 0.035(12) 0.034(12) 0.017(10) -0.026(11) -0.027(12)
C25 0.069(17) 0.027(11) 0.029(11) 0.009(9) -0.012(11) 0.002(12)
C26 0.030(10) 0.018(9) 0.024(9) 0.001(7) -0.004(8) -0.007(8)
C27 0.011(7) 0.011(7) 0.026(8) -0.005(6) -0.009(6) 0.009(6)
C28 0.022(9) 0.026(10) 0.033(11) 0.006(8) -0.003(8) 0.011(8)
C29 0.030(11) 0.038(12) 0.030(11) -0.005(9) -0.010(9) 0.025(10)
C30 0.016(8) 0.048(13) 0.026(10) 0.008(9) 0.004(7) 0.007(9)
C31 0.032(10) 0.032(10) 0.010(7) 0.005(7) 0.000(7) 0.003(9)
N32 0.020(7) 0.007(6) 0.024(7) 0.001(5) -0.002(6) 0.000(5)
N33 0.038(10) 0.038(11) 0.023(8) 0.017(8) -0.001(7) -0.007(8)
N34 0.020(7) 0.010(6) 0.014(6) 0.000(5) 0.007(5) -0.001(5)
C35 0.024(9) 0.035(11) 0.021(9) 0.011(8) -0.007(7) -0.013(8)
C36 0.062(15) 0.014(9) 0.024(10) 0.007(7) -0.004(10) -0.008(9)
N41 0.014(7) 0.024(8) 0.015(7) -0.007(6) 0.001(5) 0.004(6)
C42 0.016(8) 0.027(10) 0.024(9) -0.003(7) -0.001(7) -0.002(7)
C43 0.034(11) 0.014(9) 0.042(12) 0.001(8) -0.005(9) 0.008(8)
C44 0.030(11) 0.031(11) 0.032(11) -0.005(9) -0.005(9) -0.019(9)
C45 0.029(9) 0.010(8) 0.022(9) 0.006(6) 0.002(7) 0.004(7)
C46 0.026(8) 0.005(6) 0.019(8) -0.001(5) 0.002(6) -0.010(6)
C47 0.014(8) 0.022(9) 0.013(8) -0.001(6) 0.001(6) 0.006(6)
C48 0.020(9) 0.017(9) 0.031(10) -0.014(7) -0.003(8) -0.010(7)
C49 0.007(8) 0.041(12) 0.040(11) -0.004(10) -0.007(8) 0.011(7)
C50 0.016(8) 0.030(10) 0.028(10) -0.007(8) 0.002(7) 0.006(8)
C51 0.006(7) 0.019(8) 0.016(7) 0.004(6) 0.004(6) 0.000(6)
N52 0.012(6) 0.014(7) 0.018(7) -0.001(5) 0.004(5) 0.003(5)
N53 0.031(9) 0.026(8) 0.013(7) 0.000(6) 0.006(6) 0.010(7)
N54 0.008(6) 0.013(7) 0.028(8) -0.007(6) -0.010(5) 0.004(5)
C55 0.021(9) 0.029(11) 0.030(10) 0.007(8) 0.014(8) 0.006(8)
C56 0.027(10) 0.017(9) 0.028(10) -0.003(7) 0.010(8) -0.005(7)
O60 0.056(11) 0.025(8) 0.077(14) -0.001(9) 0.017(10) -0.004(8)
C60 0.035(8) 0.013(7) 0.039(8) 0.001(6) 0.005(7) -0.001(6)
C61 0.08(2) 0.050(17) 0.08(2) -0.044(16) 0.036(18) -0.049(16)
C62 0.054(17) 0.09(2) 0.038(15) -0.011(15) 0.012(13) -0.001(16)
O70 0.091(15) 0.078(15) 0.090(16) -0.004(13) -0.009(13) 0.005(13)
C70 0.083(14) 0.082(14) 0.080(15) -0.009(12) -0.002(12) 0.001(12)
C71 0.086(16) 0.075(16) 0.077(17) 0.002(14) -0.005(15) -0.004(15)
C72 0.090(16) 0.080(16) 0.084(16) -0.012(15) -0.002(15) 0.005(15)

loop_
_atom_type_symbol
_atom_type_description
_atom_type_scat_dispersion_real
_atom_type_scat_dispersion_imag
_atom_type_scat_source
C C 0.0033 0.0016 'International Tables Vol C Tables 4.2.6.8 and 6.1.1.4'
H H 0.0000 0.0000 'International Tables Vol C Tables 4.2.6.8 and 6.1.1.4'
N N 0.0061 0.0033 'International Tables Vol C Tables 4.2.6.8 and 6.1.1.4'
O O 0.0106 0.0060 'International Tables Vol C Tables 4.2.6.8 and 6.1.1.4'
Pt Pt -1.7033 8.3905 'International Tables Vol C Tables 4.2.6.8 and 6.1.1.4'

loop_
_geom_angle_atom_site_label_1
_geom_angle_atom_site_label_2
_geom_angle_atom_site_label_3
_geom_angle
_geom_angle_site_symmetry_1
_geom_angle_site_symmetry_3
_geom_angle_publ_flag
O1 Pt1 C15 83.2(8) . . ?
O1 Pt1 N12 174.9(6) . . ?
C15 Pt1 N12 101.9(8) . . ?
O1 Pt1 C16 87.6(8) . . ?
C15 Pt1 C16 86.0(9) . . ?
N12 Pt1 C16 92.9(8) . . ?
O1 Pt1 N1 96.0(7) . . ?
C15 Pt1 N1 173.4(7) . . ?
N12 Pt1 N1 79.0(6) . . ?
C16 Pt1 N1 87.4(8) . . ?
O1 Pt1 N54 95.9(6) . . ?
C15 Pt1 N54 96.0(7) . . ?
N12 Pt1 N54 83.4(5) . . ?
C16 Pt1 N54 176.1(8) . . ?
N1 Pt1 N54 90.6(6) . . ?
O2 Pt2 C35 83.2(7) . . ?
O2 Pt2 C36 89.4(8) . . ?
C35 Pt2 C36 86.0(8) . . ?
O2 Pt2 N32 174.7(6) . . ?
C35 Pt2 N32 101.9(7) . . ?
C36 Pt2 N32 92.4(8) . . ?
O2 Pt2 N14 88.8(6) . . ?
C35 Pt2 N14 90.3(7) . . ?
C36 Pt2 N14 176.1(8) . . ?
N32 Pt2 N14 89.8(6) . . ?
O2 Pt2 N21 96.7(6) . . ?
C35 Pt2 N21 169.3(7) . . ?
C36 Pt2 N21 83.3(8) . . ?
N32 Pt2 N21 78.6(6) . . ?
N14 Pt2 N21 100.3(6) . . ?
O3 Pt3 C55 85.2(6) . . ?
O3 Pt3 N52 174.4(5) . . ?
C55 Pt3 N52 99.6(7) . . ?
O3 Pt3 C56 87.8(6) . . ?
C55 Pt3 C56 86.1(8) . . ?
N52 Pt3 C56 89.8(7) . . ?
O3 Pt3 N34 96.1(5) . . ?
C55 Pt3 N34 94.9(7) . . ?
N52 Pt3 N34 86.2(5) . . ?
C56 Pt3 N34 176.0(7) . . ?
O3 Pt3 N41 95.8(5) . . ?
C55 Pt3 N41 174.6(7) . . ?
N52 Pt3 N41 79.1(5) . . ?
C56 Pt3 N41 88.7(7) . . ?
N34 Pt3 N41 90.2(5) . . ?
C6 N1 C2 119.0(18) . . ?
C6 N1 Pt1 112.3(13) . . ?
C2 N1 Pt1 127.0(15) . . ?
N13 C2 N1 117.6(19) . . ?
N13 C2 C3 124(2) . . ?
N1 C2 C3 118(2) . . ?
C4 C3 C2 122(2) . . ?
C3 C4 C5 120(2) . . ?
C4 C5 C6 119(2) . . ?
N1 C6 C5 121.7(19) . . ?
N1 C6 C7 115.1(16) . . ?
C5 C6 C7 123.1(17) . . ?
C8 C7 N12 120.7(15) . . ?
C8 C7 C6 122.5(17) . . ?
N12 C7 C6 116.5(14) . . ?
C7 C8 C9 120.9(18) . . ?
C10 C9 C8 119.8(19) . . ?
C9 C10 C11 119.4(19) . . ?
N14 C11 N12 121.7(16) . . ?
N14 C11 C10 118.9(18) . . ?
N12 C11 C10 119.4(16) . . ?
C11 N12 C7 119.0(14) . . ?
C11 N12 Pt1 126.6(12) . . ?
C7 N12 Pt1 114.4(11) . . ?
C11 N14 Pt2 134.5(14) . . ?
C26 N21 C22 119.8(16) . . ?
C26 N21 Pt2 111.3(12) . . ?
C22 N21 Pt2 126.8(12) . . ?
N33 C22 N21 118.5(17) . . ?
N33 C22 C23 121.5(18) . . ?
N21 C22 C23 120.0(18) . . ?
C24 C23 C22 118.6(19) . . ?
C23 C24 C25 122(2) . . ?
C24 C25 C26 116(2) . . ?
N21 C26 C25 123.6(19) . . ?
N21 C26 C27 115.5(16) . . ?
C25 C26 C27 120.8(19) . . ?
N32 C27 C28 121.4(17) . . ?
N32 C27 C26 117.0(15) . . ?
C28 C27 C26 120.7(16) . . ?
C27 C28 C29 119.1(17) . . ?
C30 C29 C28 119.2(19) . . ?
C29 C30 C31 123.7(19) . . ?
N34 C31 N32 120.2(16) . . ?
N34 C31 C30 123.7(16) . . ?
N32 C31 C30 116.1(16) . . ?
C27 N32 C31 120.0(16) . . ?
C27 N32 Pt2 113.9(12) . . ?
C31 N32 Pt2 125.8(12) . . ?
C31 N34 Pt3 135.8(12) . . ?
C42 N41 C46 120.9(15) . . ?
C42 N41 Pt3 128.3(12) . . ?
C46 N41 Pt3 110.6(11) . . ?
N41 C42 C43 120.0(17) . . ?
N41 C42 N53 116.8(17) . . ?
C43 C42 N53 123.3(18) . . ?
C44 C43 C42 121.5(18) . . ?
C43 C44 C45 118.5(18) . . ?
C44 C45 C46 119.3(18) . . ?
N41 C46 C45 119.8(15) . . ?
N41 C46 C47 117.9(15) . . ?
C45 C46 C47 122.3(16) . . ?
C48 C47 N52 121.4(15) . . ?
C48 C47 C46 124.1(16) . . ?
N52 C47 C46 114.2(14) . . ?
C49 C48 C47 118.9(16) . . ?
C50 C49 C48 120.3(18) . . ?
C49 C50 C51 122.6(18) . . ?
N54 C51 N52 121.5(14) . . ?
N54 C51 C50 121.4(16) . . ?
N52 C51 C50 117.0(15) . . ?
C51 N52 C47 118.1(13) . . ?
C51 N52 Pt3 127.9(11) . . ?
C47 N52 Pt3 114.0(10) . . ?
C51 N54 Pt1 134.8(12) . . ?
O60 C60 C62 120(2) . . ?
O60 C60 C61 120(2) . . ?
C62 C60 C61 120(2) . . ?
O70 C70 C71 123(3) . . ?
O70 C70 C72 122(3) . . ?
C71 C70 C72 115(5) . . ?
O70' C70' C71' 122(3) . . ?
O70' C70' C72' 122(3) . . ?
C71' C70' C72' 114(5) . . ?

loop_
_geom_bond_atom_site_label_1
_geom_bond_atom_site_label_2
_geom_bond_distance
_geom_bond_site_symmetry_2
_geom_bond_publ_flag
Pt1 O1 2.014(13) . ?
Pt1 C15 2.042(19) . ?
Pt1 N12 2.050(15) . ?
Pt1 C16 2.05(2) . ?
Pt1 N1 2.155(17) . ?
Pt1 N54 2.156(14) . ?
Pt2 O2 2.008(12) . ?
Pt2 C35 2.036(18) . ?
Pt2 C36 2.037(18) . ?
Pt2 N32 2.042(15) . ?
Pt2 N14 2.160(15) . ?
Pt2 N21 2.172(14) . ?
Pt3 O3 2.020(12) . ?
Pt3 C55 2.05(2) . ?
Pt3 N52 2.050(13) . ?
Pt3 C56 2.05(2) . ?
Pt3 N34 2.140(14) . ?
Pt3 N41 2.170(15) . ?
N1 C6 1.37(2) . ?
N1 C2 1.40(3) . ?
C2 N13 1.34(3) . ?
C2 C3 1.41(4) . ?
C3 C4 1.34(4) . ?
C4 C5 1.38(3) . ?
C5 C6 1.40(3) . ?
C6 C7 1.47(3) . ?
C7 C8 1.35(2) . ?
C7 N12 1.40(2) . ?
C8 C9 1.39(3) . ?
C9 C10 1.34(3) . ?
C10 C11 1.45(2) . ?
C11 N14 1.32(2) . ?
C11 N12 1.36(2) . ?
N21 C26 1.33(3) . ?
N21 C22 1.35(2) . ?
C22 N33 1.33(3) . ?
C22 C23 1.43(3) . ?
C23 C24 1.37(3) . ?
C24 C25 1.39(3) . ?
C25 C26 1.41(3) . ?
C26 C27 1.47(3) . ?
C27 N32 1.37(2) . ?
C27 C28 1.40(3) . ?
C28 C29 1.40(3) . ?
C29 C30 1.33(3) . ?
C30 C31 1.43(3) . ?
C31 N34 1.31(2) . ?
C31 N32 1.42(2) . ?
N41 C42 1.33(2) . ?
N41 C46 1.35(2) . ?
C42 C43 1.37(3) . ?
C42 N53 1.38(2) . ?
C43 C44 1.36(3) . ?
C44 C45 1.37(3) . ?
C45 C46 1.40(2) . ?
C46 C47 1.48(2) . ?
C47 C48 1.37(2) . ?
C47 N52 1.40(2) . ?
C48 C49 1.36(3) . ?
C49 C50 1.32(3) . ?
C50 C51 1.41(2) . ?
C51 N54 1.30(2) . ?
C51 N52 1.38(2) . ?
O60 C60 1.23(2) . ?
C60 C62 1.46(4) . ?
C60 C61 1.51(3) . ?
O70 C70 1.20(6) . ?
C70 C71 1.45(4) . ?
C70 C72 1.46(4) . ?
O70' C70' 1.20(6) . ?
C70' C71' 1.46(4) . ?
C70' C72' 1.46(4) . ?
